data_7229374
loop_
_publ_author_name
'Du, Ceng-Ceng'
'Wang, Xin-Fang'
'Zhou, Sheng-Bin'
'Wang, Duo-Zhi'
'Jia, Dianzeng'

_publ_section_title
;
 New complexes constructed from in situ nitration of
 (1H-tetrazol-5-yl)phenol: synthesis, structures and properties
;
_journal_name_full CrystEngComm
_journal_paper_doi 10.1039/C7CE00753A
_journal_year 2017
_chemical_formula_sum 'C7 H2 Ag2 N6 O5'
_chemical_formula_weight 465.89
_space_group_crystal_system monoclinic
_space_group_IT_number 15
_space_group_name_Hall '-C 2yc'
_space_group_name_H-M_alt 'C 1 2/c 1'
_symmetry_space_group_name_Hall '-C 2yc'
_symmetry_space_group_name_H-M 'C 1 2/c 1'
_atom_sites_solution_hydrogens geom
_audit_creation_method SHELXL-2014/7
_audit_update_record
;
2017-10-18 deposited with the CCDC.
2017-10-23 downloaded from the CCDC.
;
_cell_angle_alpha 90
_cell_angle_beta 130.792(15)
_cell_angle_gamma 90
_cell_formula_units_Z 4
_cell_length_a 13.523(10)
_cell_length_b 11.003(8)
_cell_length_c 9.244(8)
_cell_measurement_reflns_used 1059
_cell_measurement_temperature 296(2)
_cell_measurement_theta_max 24.77
_cell_measurement_theta_min 2.72
_cell_volume 1041.3(14)
_computing_structure_refinement 'SHELXL-2014/7 (Sheldrick, 2014)'
_diffrn_ambient_temperature 296(2)
_diffrn_measured_fraction_theta_full 0.988
_diffrn_measured_fraction_theta_max 0.988
_diffrn_measurement_device_type CCD
_diffrn_measurement_method '\w scans'
_diffrn_radiation_type MoK\a
_diffrn_radiation_wavelength 0.71073
_diffrn_reflns_av_R_equivalents 0.0552
_diffrn_reflns_av_unetI/netI 0.0595
_diffrn_reflns_Laue_measured_fraction_full 0.988
_diffrn_reflns_Laue_measured_fraction_max 0.988
_diffrn_reflns_limit_h_max 15
_diffrn_reflns_limit_h_min -14
_diffrn_reflns_limit_k_max 13
_diffrn_reflns_limit_k_min -12
_diffrn_reflns_limit_l_max 5
_diffrn_reflns_limit_l_min -10
_diffrn_reflns_number 2651
_diffrn_reflns_point_group_measured_fraction_full 0.988
_diffrn_reflns_point_group_measured_fraction_max 0.988
_diffrn_reflns_theta_full 24.937
_diffrn_reflns_theta_max 24.937
_diffrn_reflns_theta_min 2.718
_exptl_absorpt_coefficient_mu 3.796
_exptl_absorpt_correction_T_max 0.7510
_exptl_absorpt_correction_T_min 0.6587
_exptl_absorpt_correction_type multi-scan
_exptl_absorpt_process_details sadabs
_exptl_crystal_colour colorless
_exptl_crystal_density_diffrn 2.972
_exptl_crystal_density_method 'not measured'
_exptl_crystal_description Block
_exptl_crystal_F_000 880
_exptl_crystal_size_max 0.120
_exptl_crystal_size_mid 0.100
_exptl_crystal_size_min 0.080
_refine_diff_density_max 1.760
_refine_diff_density_min -0.914
_refine_diff_density_rms 0.224
_refine_ls_extinction_method none
_refine_ls_goodness_of_fit_ref 0.952
_refine_ls_hydrogen_treatment constr
_refine_ls_matrix_type full
_refine_ls_number_parameters 93
_refine_ls_number_reflns 903
_refine_ls_number_restraints 0
_refine_ls_restrained_S_all 0.952
_refine_ls_R_factor_all 0.0622
_refine_ls_R_factor_gt 0.0490
_refine_ls_shift/su_max 0.000
_refine_ls_shift/su_mean 0.000
_refine_ls_structure_factor_coef Fsqd
_refine_ls_weighting_details 'w=1/[\s^2^(Fo^2^)+(0.0951P)^2^] where P=(Fo^2^+2Fc^2^)/3'
_refine_ls_weighting_scheme calc
_refine_ls_wR_factor_gt 0.1285
_refine_ls_wR_factor_ref 0.1363
_reflns_Friedel_coverage 0.000
_reflns_number_gt 712
_reflns_number_total 903
_reflns_threshold_expression 'I > 2\s(I)'
_cod_data_source_file c7ce00753a2.cif
_cod_data_source_block 2
_cod_database_code 7229374
_shelx_shelxl_version_number 2014/7
_shelx_space_group_comment
;
The symmetry employed for this shelxl refinement is uniquely defined
by the following loop, which should always be used as a source of
symmetry information in preference to the above space-group names.
They are only intended as comments.
;
_shelx_estimated_absorpt_t_min 0.659
_shelx_estimated_absorpt_t_max 0.751

loop_
_space_group_symop_operation_xyz
'x, y, z'
'-x, y, -z+1/2'
'x+1/2, y+1/2, z'
'-x+1/2, y+1/2, -z+1/2'
'-x, -y, -z'
'x, -y, z-1/2'
'-x+1/2, -y+1/2, -z'
'x+1/2, -y+1/2, z-1/2'

loop_
_atom_site_label
_atom_site_type_symbol
_atom_site_fract_x
_atom_site_fract_y
_atom_site_fract_z
_atom_site_U_iso_or_equiv
_atom_site_adp_type
_atom_site_occupancy
_atom_site_site_symmetry_order
_atom_site_calc_flag
_atom_site_refinement_flags_posn
_atom_site_refinement_flags_adp
_atom_site_refinement_flags_occupancy
Ag1 Ag 0.68066(6) 0.41355(5) 0.44563(10) 0.0397(4) Uani 1 1 d . . .
C1 C 0.5000 0.9157(9) 0.2500 0.029(3) Uani 1 2 d S T P
C2 C 0.5844(7) 0.8540(7) 0.4193(13) 0.0309(19) Uani 1 1 d . . .
H2 H 0.6420 0.8962 0.5338 0.037 Uiso 1 1 calc R U .
C3 C 0.5829(7) 0.7290(7) 0.4182(13) 0.032(2) Uani 1 1 d . . .
C4 C 0.5000 0.6580(10) 0.2500 0.029(3) Uani 1 2 d S T P
N1 N 0.6756(8) 0.6749(7) 0.6086(12) 0.0417(19) Uani 1 1 d . . .
O1 O 0.5000 0.5395(7) 0.2500 0.034(2) Uani 1 2 d S T P
O2 O 0.7665(7) 0.7356(7) 0.7394(10) 0.0544(19) Uani 1 1 d . . .
O3 O 0.6595(8) 0.5667(6) 0.6285(12) 0.059(2) Uani 1 1 d . . .
C5 C 0.5000 1.0473(10) 0.2500 0.030(3) Uani 1 2 d S T P
N3 N 0.6059(6) 1.1211(6) 0.3496(11) 0.0349(18) Uani 1 1 d . . .
N2 N 0.5643(6) 1.2334(6) 0.3118(11) 0.041(2) Uani 1 1 d . . .

loop_
_atom_site_aniso_label
_atom_site_aniso_U_11
_atom_site_aniso_U_22
_atom_site_aniso_U_33
_atom_site_aniso_U_23
_atom_site_aniso_U_13
_atom_site_aniso_U_12
Ag1 0.0258(5) 0.0211(5) 0.0461(6) -0.0036(3) 0.0119(4) 0.0017(2)
C1 0.025(6) 0.009(5) 0.041(7) 0.000 0.015(5) 0.000
C2 0.025(4) 0.023(4) 0.032(5) -0.004(4) 0.013(4) -0.003(3)
C3 0.030(5) 0.021(4) 0.034(5) 0.006(4) 0.016(4) 0.001(3)
C4 0.027(6) 0.013(5) 0.046(7) 0.000 0.024(6) 0.000
N1 0.052(5) 0.023(4) 0.047(5) 0.004(4) 0.031(4) 0.007(3)
O1 0.024(4) 0.015(4) 0.041(5) 0.000 0.012(4) 0.000
O2 0.051(4) 0.047(4) 0.041(4) 0.002(3) 0.019(4) -0.004(3)
O3 0.092(6) 0.027(4) 0.057(5) 0.008(3) 0.048(5) 0.003(3)
C5 0.022(6) 0.010(5) 0.045(7) 0.000 0.017(6) 0.000
N3 0.022(3) 0.014(3) 0.034(4) -0.002(3) 0.003(3) 0.000(3)
N2 0.029(4) 0.010(3) 0.056(5) -0.005(3) 0.016(4) -0.002(3)

loop_
_atom_type_symbol
_atom_type_description
_atom_type_scat_dispersion_real
_atom_type_scat_dispersion_imag
_atom_type_scat_source
C C 0.0033 0.0016 'International Tables Vol C Tables 4.2.6.8 and 6.1.1.4'
H H 0.0000 0.0000 'International Tables Vol C Tables 4.2.6.8 and 6.1.1.4'
N N 0.0061 0.0033 'International Tables Vol C Tables 4.2.6.8 and 6.1.1.4'
O O 0.0106 0.0060 'International Tables Vol C Tables 4.2.6.8 and 6.1.1.4'
Ag Ag -0.8971 1.1015 'International Tables Vol C Tables 4.2.6.8 and 6.1.1.4'

loop_
_geom_angle_atom_site_label_1
_geom_angle_atom_site_label_2
_geom_angle_atom_site_label_3
_geom_angle
_geom_angle_site_symmetry_1
_geom_angle_site_symmetry_3
N3 Ag1 O1 152.6(2) 7_666 .
N3 Ag1 N2 111.0(2) 7_666 1_545
O1 Ag1 N2 95.3(2) . 1_545
N3 Ag1 O3 101.3(3) 7_666 .
O1 Ag1 O3 66.6(2) . .
N2 Ag1 O3 126.2(3) 1_545 .
C2 C1 C2 120.6(10) . 2_655
C2 C1 C5 119.7(5) . .
C2 C1 C5 119.7(5) 2_655 .
C1 C2 C3 119.3(8) . .
C2 C3 C4 123.8(8) . .
C2 C3 N1 113.7(8) . .
C4 C3 N1 122.5(7) . .
O1 C4 C3 123.5(5) . 2_655
O1 C4 C3 123.5(5) . .
C3 C4 C3 113.0(10) 2_655 .
O2 N1 O3 122.6(8) . .
O2 N1 C3 119.2(8) . .
O3 N1 C3 118.2(8) . .
C4 O1 Ag1 126.67(16) . .
C4 O1 Ag1 126.67(16) . 2_655
Ag1 O1 Ag1 106.7(3) . 2_655
N1 O3 Ag1 115.5(7) . .
N3 C5 N3 106.3(10) . 2_655
N3 C5 C1 126.8(5) . .
N3 C5 C1 126.8(5) 2_655 .
N2 N3 C5 107.8(7) . .
N2 N3 Ag1 118.9(5) . 7_666
C5 N3 Ag1 133.3(6) . 7_666
N3 N2 N2 109.0(4) . 2_655
N3 N2 Ag1 129.9(5) . 1_565
N2 N2 Ag1 120.90(18) 2_655 1_565

loop_
_geom_bond_atom_site_label_1
_geom_bond_atom_site_label_2
_geom_bond_distance
_geom_bond_site_symmetry_2
Ag1 N3 2.218(7) 7_666
Ag1 O1 2.321(5) .
Ag1 N2 2.322(7) 1_545
Ag1 O3 2.532(8) .
C1 C2 1.371(10) .
C1 C2 1.371(10) 2_655
C1 C5 1.448(14) .
C2 C3 1.375(12) .
C3 C4 1.417(10) .
C3 N1 1.463(11) .
C4 O1 1.303(14) .
C4 C3 1.417(10) 2_655
N1 O2 1.215(10) .
N1 O3 1.246(10) .
O1 Ag1 2.321(5) 2_655
C5 N3 1.355(9) .
C5 N3 1.355(9) 2_655
N3 N2 1.307(9) .
N3 Ag1 2.218(7) 7_666
N2 N2 1.316(13) 2_655
N2 Ag1 2.322(7) 1_565

loop_
_geom_torsion_atom_site_label_1
_geom_torsion_atom_site_label_2
_geom_torsion_atom_site_label_3
_geom_torsion_atom_site_label_4
_geom_torsion
_geom_torsion_site_symmetry_1
_geom_torsion_site_symmetry_4
C2 C1 C2 C3 -0.6(6) 2_655 .
C5 C1 C2 C3 179.4(6) . .
C1 C2 C3 C4 1.2(12) . .
C1 C2 C3 N1 -178.7(7) . .
C2 C3 C4 O1 179.4(6) . .
N1 C3 C4 O1 -0.7(9) . .
C2 C3 C4 C3 -0.6(6) . 2_655
N1 C3 C4 C3 179.3(9) . 2_655
C2 C3 N1 O2 -19.6(12) . .
C4 C3 N1 O2 160.5(8) . .
C2 C3 N1 O3 162.0(9) . .
C4 C3 N1 O3 -17.9(12) . .
C3 C4 O1 Ag1 142.5(4) 2_655 .
C3 C4 O1 Ag1 -37.5(4) . .
C3 C4 O1 Ag1 -37.5(4) 2_655 2_655
C3 C4 O1 Ag1 142.5(4) . 2_655
O2 N1 O3 Ag1 -114.6(9) . .
C3 N1 O3 Ag1 63.7(9) . .
C2 C1 C5 N3 44.3(6) . .
C2 C1 C5 N3 -135.7(6) 2_655 .
C2 C1 C5 N3 -135.7(6) . 2_655
C2 C1 C5 N3 44.3(6) 2_655 2_655
N3 C5 N3 N2 0.6(5) 2_655 .
C1 C5 N3 N2 -179.4(5) . .
N3 C5 N3 Ag1 178.7(10) 2_655 7_666
C1 C5 N3 Ag1 -1.3(10) . 7_666
C5 N3 N2 N2 -1.5(13) . 2_655
Ag1 N3 N2 N2 -179.9(8) 7_666 2_655
C5 N3 N2 Ag1 173.0(5) . 1_565
Ag1 N3 N2 Ag1 -5.4(12) 7_666 1_565
